data_2011164
loop_
_publ_author_name
'Niwayama, Satomi'
'Holt, Elizabeth M.'

_publ_section_title
;
 6-Dimethoxymethyl-1-methoxycarbonylbicyclo[3.1.0]hex-2-ene-2-carboxylic
 acid
;
_journal_issue 7
_journal_name_full 'Acta Crystallographica Section C'
_journal_page_first e300
_journal_page_last e301
_journal_paper_doi 10.1107/S0108270100007757
_journal_volume 56
_journal_year 2000
_chemical_formula_moiety 'C12 H16 O6'
_chemical_formula_sum 'C12 H16 O6'
_chemical_formula_weight 256.25
_chemical_name_systematic
;
6-Dimethoxymethyl-1-methoxycarbonylbicyclo[3.1.0]hex-2-ene-2-carboxylic acid
;
_space_group_IT_number 14
_symmetry_cell_setting monoclinic
_symmetry_space_group_name_Hall '-P 2ybc'
_symmetry_space_group_name_H-M 'P 1 21/c 1'
_cell_angle_alpha 90.00
_cell_angle_beta 94.57(2)
_cell_angle_gamma 90.00
_cell_formula_units_Z 4
_cell_length_a 7.537(4)
_cell_length_b 13.602(8)
_cell_length_c 12.779(5)
_cell_measurement_reflns_used 28
_cell_measurement_temperature 293(2)
_cell_measurement_theta_max 12.8
_cell_measurement_theta_min 5.6
_cell_volume 1305.9(12)
_computing_cell_refinement XSCANS
_computing_data_collection 'XSCANS (Siemens, 1991)'
_computing_data_reduction XSCANS
_computing_publication_material 'SHELXL97 (Sheldrick, 1997)'
_computing_structure_refinement 'SHELXL97 (Sheldrick, 1997)'
_computing_structure_solution 'SHELXS97 (Sheldrick, 1990)'
_diffrn_ambient_temperature 293(2)
_diffrn_measured_fraction_theta_full .944
_diffrn_measured_fraction_theta_max .944
_diffrn_measurement_device_type 'Syntex P4 four-circle'
_diffrn_measurement_method \q/2\q
_diffrn_radiation_monochromator graphite
_diffrn_radiation_source 'fine-focus sealed tube'
_diffrn_radiation_type MoK\a
_diffrn_radiation_wavelength .71073
_diffrn_reflns_av_R_equivalents .126
_diffrn_reflns_av_sigmaI/netI .0904
_diffrn_reflns_limit_h_max 9
_diffrn_reflns_limit_h_min -1
_diffrn_reflns_limit_k_max 17
_diffrn_reflns_limit_k_min -1
_diffrn_reflns_limit_l_max 16
_diffrn_reflns_limit_l_min -16
_diffrn_reflns_number 3773
_diffrn_reflns_theta_full 27.10
_diffrn_reflns_theta_max 27.10
_diffrn_reflns_theta_min 4.27
_diffrn_standards_decay_% none
_diffrn_standards_interval_count 97
_diffrn_standards_number 3
_exptl_absorpt_coefficient_mu .105
_exptl_absorpt_correction_type none
_exptl_crystal_colour colourless
_exptl_crystal_density_diffrn 1.303
_exptl_crystal_density_method 'not measured'
_exptl_crystal_description cube
_exptl_crystal_F_000 544
_exptl_crystal_size_max .2
_exptl_crystal_size_mid .2
_exptl_crystal_size_min .2
_refine_diff_density_max .11
_refine_diff_density_min -.08
_refine_ls_extinction_method none
_refine_ls_goodness_of_fit_ref .992
_refine_ls_hydrogen_treatment constr
_refine_ls_matrix_type full
_refine_ls_number_parameters 164
_refine_ls_number_reflns 2845
_refine_ls_number_restraints 0
_refine_ls_restrained_S_all .992
_refine_ls_R_factor_all .095
_refine_ls_R_factor_gt .067
_refine_ls_shift/su_max <0.001
_refine_ls_shift/su_mean .000
_refine_ls_structure_factor_coef Fsqd
_refine_ls_weighting_details 'w = 1/[\s^2^(Fo^2^)+(0.1511P)^2^+0.1243P] where P = (Fo^2^+2Fc^2^)/3'
_refine_ls_weighting_scheme calc
_refine_ls_wR_factor_ref .233
_reflns_number_gt 1975
_reflns_number_total 2845
_reflns_threshold_expression I>2\s(I)
_cod_data_source_file qa0312.cif
_cod_data_source_block I
_cod_depositor_comments
;
The following automatic conversions were performed:

'_refine_ls_weighting_scheme' value 'calc w =
1/[\s^2^(Fo^2^)+(0.1511P)^2^+0.1243P] where P = (Fo^2^+2Fc^2^)/3' was
changed to 'calc'. New tag '_refine_ls_weighting_details' was
created. The value of the new tag was set to 'w =
1/[\s^2^(Fo^2^)+(0.1511P)^2^+0.1243P] where P = (Fo^2^+2Fc^2^)/3'.

Automatic conversion script
Id: cif_fix_values 3143 2015-03-26 13:38:13Z robertas 
;
_cod_original_sg_symbol_H-M 'P 21/c'
_cod_database_code 2011164

loop_
_symmetry_equiv_pos_as_xyz
'x, y, z'
'-x, y+1/2, -z+1/2'
'-x, -y, -z'
'x, -y-1/2, z-1/2'

loop_
_atom_site_label
_atom_site_fract_x
_atom_site_fract_y
_atom_site_fract_z
_atom_site_U_iso_or_equiv
_atom_site_adp_type
_atom_site_calc_flag
_atom_site_refinement_flags
_atom_site_occupancy
_atom_site_disorder_assembly
_atom_site_disorder_group
_atom_site_type_symbol
C1 .7023(3) .72696(17) .15677(19) .0400(6) Uani d . 1 . . C
C2 .6771(3) .66163(18) .06139(18) .0394(6) Uani d . 1 . . C
C3 .5121(3) .6704(2) .0124(2) .0485(6) Uani d . 1 . . C
H3A .4460 .6347 -.0535 .050 Uiso d R 1 . . H
C4 .4010(3) .7463(2) .0634(2) .0543(7) Uani d . 1 . . C
H4A .2921 .7181 .0837 .080 Uiso d R 1 . . H
H4B .3733 .8005 .0169 .080 Uiso d R 1 . . H
C5 .5208(3) .77995(18) .1608(2) .0483(7) Uani d . 1 . . C
H5A .5221 .8484 .1790 .080 Uiso d R 1 . . H
C6 .5815(3) .70636(17) .24505(19) .0421(6) Uani d . 1 . . C
H6A .6222 .7353 .3112 .080 Uiso d R 1 . . H
C7 .8776(3) .78091(17) .1753(2) .0472(6) Uani d . 1 . . C
C8 1.0960(4) .8403(3) .3052(3) .0757(10) Uani d . 1 . . C
H8A 1.1178 .8439 .3802 .080 Uiso d R 1 . . H
H8B 1.1906 .8045 .2765 .080 Uiso d R 1 . . H
H8C 1.0905 .9056 .2765 .080 Uiso d R 1 . . H
C9 .8167(3) .59090(18) .03472(18) .0406(6) Uani d . 1 . . C
C10 .4876(3) .60834(18) .25657(18) .0413(6) Uani d . 1 . . C
H10A .4265 .5917 .1901 .080 Uiso d R 1 . . H
C11 .7129(5) .5464(3) .3835(3) .0862(12) Uani d . 1 . . C
H11A .7866 .4900 .3998 .080 Uiso d R 1 . . H
H11B .7868 .6029 .3750 .080 Uiso d R 1 . . H
H11C .6381 .5580 .4396 .080 Uiso d R 1 . . H
C12 .2272(4) .5514(3) .3339(3) .0688(9) Uani d . 1 . . C
H12A .1464 .5683 .3854 .080 Uiso d R 1 . . H
H12B .1629 .5462 .2662 .080 Uiso d R 1 . . H
H12C .2831 .4897 .3521 .080 Uiso d R 1 . . H
O1 .9631(3) .81238(18) .10620(19) .0708(7) Uani d . 1 . . O
O2 .9284(3) .79096(16) .27818(17) .0628(6) Uani d . 1 . . O
O3 .9586(2) .58392(15) .08861(15) .0550(6) Uani d . 1 . . O
O4 .7758(2) .53716(16) -.05012(15) .0590(6) Uani d . 1 . . O
H4C .8645 .4866 -.0518 .050 Uiso d R 1 . . H
O5 .6047(3) .52982(14) .28781(16) .0576(6) Uani d . 1 . . O
O6 .3600(2) .62621(14) .32987(15) .0529(5) Uani d . 1 . . O

loop_
_atom_site_aniso_label
_atom_site_aniso_U_11
_atom_site_aniso_U_22
_atom_site_aniso_U_33
_atom_site_aniso_U_12
_atom_site_aniso_U_13
_atom_site_aniso_U_23
C1 .0363(12) .0356(11) .0497(13) .0031(9) .0133(10) -.0003(9)
C2 .0377(12) .0417(12) .0402(12) .0013(10) .0123(9) .0031(9)
C3 .0431(13) .0599(15) .0435(13) .0041(12) .0087(10) .0068(11)
C4 .0413(13) .0602(16) .0626(16) .0137(12) .0127(11) .0164(13)
C5 .0400(13) .0375(12) .0700(17) .0049(10) .0206(11) -.0011(11)
C6 .0432(13) .0387(12) .0460(13) -.0001(10) .0138(10) -.0081(10)
C7 .0409(13) .0350(12) .0673(17) .0024(10) .0147(11) -.0059(11)
C8 .0465(16) .079(2) .101(3) -.0055(16) -.0009(16) -.031(2)
C9 .0398(12) .0439(12) .0392(11) .0002(10) .0104(9) -.0045(9)
C10 .0435(12) .0428(13) .0389(12) -.0020(10) .0113(9) -.0023(9)
C11 .062(2) .096(3) .098(3) .014(2) -.0106(19) .025(2)
C12 .0543(16) .082(2) .071(2) -.0231(16) .0148(14) .0068(17)
O1 .0568(13) .0771(15) .0816(15) -.0193(11) .0250(11) .0044(12)
O2 .0467(11) .0706(14) .0714(13) -.0107(10) .0059(9) -.0171(11)
O3 .0470(10) .0614(12) .0559(11) .0141(9) .0000(8) -.0175(9)
O4 .0450(10) .0710(13) .0606(12) .0110(9) .0023(8) -.0241(10)
O5 .0607(12) .0435(10) .0706(13) .0059(9) .0170(9) .0057(9)
O6 .0454(10) .0592(11) .0564(11) -.0067(8) .0194(8) -.0044(9)

loop_
_atom_type_symbol
_atom_type_description
_atom_type_scat_dispersion_real
_atom_type_scat_dispersion_imag
_atom_type_scat_source
C C .0033 .0016 'International Tables Vol C Tables 4.2.6.8 and 6.1.1.4'
H H .0000 .0000 'International Tables Vol C Tables 4.2.6.8 and 6.1.1.4'
O O .0106 .0060 'International Tables Vol C Tables 4.2.6.8 and 6.1.1.4'

loop_
_geom_angle_atom_site_label_1
_geom_angle_atom_site_label_2
_geom_angle_atom_site_label_3
_geom_angle
_geom_angle_publ_flag
C2 C1 C7 117.63(19) no
C2 C1 C6 116.36(19) no
C7 C1 C6 122.5(2) no
C2 C1 C5 104.3(2) no
C7 C1 C5 122.1(2) no
C6 C1 C5 58.83(16) no
C3 C2 C9 126.4(2) no
C3 C2 C1 112.0(2) no
C9 C2 C1 121.4(2) no
C2 C3 C4 112.4(2) no
C2 C3 H3A 133.1 no
C4 C3 H3A 114.5 no
C3 C4 C5 104.0(2) no
C3 C4 H4A 111.1 no
C5 C4 H4A 110.9 no
C3 C4 H4B 111.1 no
C5 C4 H4B 110.8 no
H4A C4 H4B 108.9 no
C6 C5 C1 59.93(15) no
C6 C5 C4 120.0(2) no
C1 C5 C4 107.1(2) no
C6 C5 H5A 118.2 no
C1 C5 H5A 117.8 no
C4 C5 H5A 118.4 no
C5 C6 C10 122.1(2) no
C5 C6 C1 61.24(15) no
C10 C6 C1 122.68(19) no
C5 C6 H6A 114.3 no
C10 C6 H6A 113.1 no
C1 C6 H6A 114.0 no
O1 C7 O2 123.3(2) no
O1 C7 C1 124.5(3) no
O2 C7 C1 112.2(2) no
O2 C8 H8A 109.8 no
O2 C8 H8B 109.5 no
H8A C8 H8B 109.5 no
O2 C8 H8C 109.1 no
H8A C8 H8C 109.5 no
H8B C8 H8C 109.5 no
O3 C9 O4 123.5(2) no
O3 C9 C2 121.5(2) no
O4 C9 C2 115.0(2) no
O6 C10 O5 112.48(19) no
O6 C10 C6 105.02(19) no
O5 C10 C6 113.7(2) no
O6 C10 H10A 108.8 no
O5 C10 H10A 108.3 no
C6 C10 H10A 108.3 no
O5 C11 H11A 109.8 no
O5 C11 H11B 109.0 no
H11A C11 H11B 109.5 no
O5 C11 H11C 109.6 no
H11A C11 H11C 109.5 no
H11B C11 H11C 109.5 no
O6 C12 H12A 109.8 no
O6 C12 H12B 109.0 no
H12A C12 H12B 109.5 no
O6 C12 H12C 109.7 no
H12A C12 H12C 109.5 no
H12B C12 H12C 109.5 no
C7 O2 C8 117.1(3) no
C9 O4 H4C 107.2 no
C10 O5 C11 114.8(2) no
C10 O6 C12 114.5(2) no

loop_
_geom_bond_atom_site_label_1
_geom_bond_atom_site_label_2
_geom_bond_site_symmetry_2
_geom_bond_distance
_geom_bond_publ_flag
C1 C2 . 1.508(3) yes
C1 C7 . 1.513(4) yes
C1 C6 . 1.531(3) yes
C1 C5 . 1.551(3) yes
C2 C3 . 1.353(4) yes
C2 C9 . 1.485(3) yes
C3 C4 . 1.509(4) yes
C3 H3A . 1.0613 no
C4 C5 . 1.548(4) yes
C4 H4A . .9600 no
C4 H4B . .9599 no
C5 C6 . 1.514(4) yes
C5 H5A . .9601 no
C6 C10 . 1.522(3) yes
C6 H6A . .9600 no
C7 O1 . 1.212(3) yes
C7 O2 . 1.347(3) yes
C8 O2 . 1.448(4) yes
C8 H8A . .9601 no
C8 H8B . .9600 no
C8 H8C . .9601 no
C9 O3 . 1.228(3) yes
C9 O4 . 1.323(3) yes
C10 O6 . 1.416(3) yes
C10 O5 . 1.422(3) yes
C10 H10A . .9600 no
C11 O5 . 1.433(4) yes
C11 H11A . .9600 no
C11 H11B . .9600 no
C11 H11C . .9600 no
C12 O6 . 1.431(3) yes
C12 H12A . .9600 no
C12 H12B . .9600 no
C12 H12C . .9600 no
O4 H4C . .9600 yes

loop_
_geom_hbond_atom_site_label_D
_geom_hbond_atom_site_label_H
_geom_hbond_atom_site_label_A
_geom_hbond_site_symmetry_A
_geom_hbond_distance_DH
_geom_hbond_distance_HA
_geom_hbond_distance_DA
_geom_hbond_angle_DHA
O4 H4c O3 3_765 .96 1.74 2.668(3) 162

loop_
_geom_torsion_atom_site_label_1
_geom_torsion_atom_site_label_2
_geom_torsion_atom_site_label_3
_geom_torsion_atom_site_label_4
_geom_torsion
_geom_torsion_publ_flag
C3 C2 C9 O4 5.0(4) no
C2 C1 C7 O1 34.3(4) no

loop_
_cod_related_entry_id
_cod_related_entry_database
_cod_related_entry_code
1 ChemSpider 355729
